data_4301450
loop_
_publ_author_name
'Jacob Schneider'
'Pingwu Du'
'Xiaoyong Wang'
'William W. Brennessel'
'Richard Eisenberg'

_publ_section_title
;
Synthesis, Electrochemistry, Photophysics, and Solvatochromism in New
Cyclometalated 6-Phenyl-4-(p-R-phenyl)-2,2'-bipyridyl (R = Me, COOMe,
P(O)(OEt)2) (C^N^N) Platinum(II) Thiophenolate Chromophores
;
_journal_name_full 'Inorganic Chemistry'
_journal_page_first 1498
_journal_page_last 1506
_journal_paper_doi 10.1021/ic801767q
_journal_volume 48
_journal_year 2009
_chemical_formula_moiety 'C30 H22 N2 O2 Pt S, C H2 Cl2'
_chemical_formula_sum 'C31 H24 Cl2 N2 O2 Pt S'
_chemical_formula_weight 754.57
_chemical_name_common eisjs32
_chemical_name_systematic
;
 ?
;
_space_group_IT_number 2
_symmetry_cell_setting triclinic
_symmetry_space_group_name_Hall '-P 1'
_symmetry_space_group_name_H-M 'P -1'
_atom_sites_solution_hydrogens geom
_atom_sites_solution_primary direct
_atom_sites_solution_secondary difmap
_audit_creation_method SHELXL-97
_cell_angle_alpha 81.577(2)
_cell_angle_beta 89.130(2)
_cell_angle_gamma 89.437(2)
_cell_formula_units_Z 4
_cell_length_a 7.5080(9)
_cell_length_b 16.2851(19)
_cell_length_c 23.239(3)
_cell_measurement_reflns_used 4046
_cell_measurement_temperature 100.0(1)
_cell_measurement_theta_max 32.07
_cell_measurement_theta_min 2.53
_cell_volume 2810.3(6)
_computing_cell_refinement 'SAINT (Bruker, 2006)'
_computing_data_collection 'APEX2 (Bruker, 2006)'
_computing_data_reduction 'SAINT (Bruker, 2006)'
_computing_molecular_graphics 'SHELXTL (Bruker, 2000)'
_computing_publication_material 'SHELXTL (Bruker, 2000)'
_computing_structure_refinement 'SHELXL-97 (Sheldrick, 1997)'
_computing_structure_solution 'SHELXS-97 (Sheldrick, 1997)'
_diffrn_ambient_temperature 100.0(1)
_diffrn_measured_fraction_theta_full 0.987
_diffrn_measured_fraction_theta_max 0.987
_diffrn_measurement_device_type 'Bruker SMART APEX II CCD Platform'
_diffrn_measurement_method 'area detector, \w scans per \f'
_diffrn_radiation_monochromator graphite
_diffrn_radiation_source 'fine-focus sealed tube'
_diffrn_radiation_type MoK\a
_diffrn_radiation_wavelength 0.71073
_diffrn_reflns_av_R_equivalents 0.0350
_diffrn_reflns_av_sigmaI/netI 0.0500
_diffrn_reflns_limit_h_max 11
_diffrn_reflns_limit_h_min -11
_diffrn_reflns_limit_k_max 24
_diffrn_reflns_limit_k_min -24
_diffrn_reflns_limit_l_max 34
_diffrn_reflns_limit_l_min -34
_diffrn_reflns_number 48780
_diffrn_reflns_theta_full 32.03
_diffrn_reflns_theta_max 32.03
_diffrn_reflns_theta_min 1.43
_exptl_absorpt_coefficient_mu 5.290
_exptl_absorpt_correction_T_max 0.8063
_exptl_absorpt_correction_T_min 0.2933
_exptl_absorpt_correction_type multi-scan
_exptl_absorpt_process_details 'SADABS (Sheldrick, 2007)'
_exptl_crystal_colour red-black
_exptl_crystal_density_diffrn 1.783
_exptl_crystal_density_method 'not measured'
_exptl_crystal_description plate
_exptl_crystal_F_000 1472
_exptl_crystal_size_max 0.24
_exptl_crystal_size_mid 0.22
_exptl_crystal_size_min 0.04
_refine_diff_density_max 2.751
_refine_diff_density_min -1.309
_refine_diff_density_rms 0.174
_refine_ls_extinction_method none
_refine_ls_goodness_of_fit_ref 1.036
_refine_ls_hydrogen_treatment constr
_refine_ls_matrix_type full
_refine_ls_number_parameters 716
_refine_ls_number_reflns 19323
_refine_ls_number_restraints 33
_refine_ls_restrained_S_all 1.036
_refine_ls_R_factor_all 0.0727
_refine_ls_R_factor_gt 0.0466
_refine_ls_shift/su_max 0.001
_refine_ls_shift/su_mean 0.000
_refine_ls_structure_factor_coef Fsqd
_refine_ls_weighting_details 'calc w=1/[\s^2^(Fo^2^)+(0.0602P)^2^+5.0359P] where P=(Fo^2^+2Fc^2^)/3'
_refine_ls_weighting_scheme calc
_refine_ls_wR_factor_gt 0.1133
_refine_ls_wR_factor_ref 0.1234
_reflns_number_gt 14022
_reflns_number_total 19323
_reflns_threshold_expression >2sigma(I)
_cod_data_source_file ic801767q_si_002_4.cif
_cod_data_source_block eisjs32
_cod_database_code 4301450

loop_
_symmetry_equiv_pos_as_xyz
'x, y, z'
'-x, -y, -z'

loop_
_atom_site_label
_atom_site_type_symbol
_atom_site_fract_x
_atom_site_fract_y
_atom_site_fract_z
_atom_site_U_iso_or_equiv
_atom_site_adp_type
_atom_site_occupancy
_atom_site_symmetry_multiplicity
_atom_site_calc_flag
_atom_site_refinement_flags
_atom_site_disorder_assembly
_atom_site_disorder_group
Pt1 Pt 0.39854(2) 0.024725(11) 0.376703(8) 0.02529(5) Uani 1 1 d . . .
C7 C 0.2711(6) -0.0367(3) 0.4495(2) 0.0286(10) Uani 0.52(4) 1 d P A 1
N1 N 0.5324(6) 0.1164(3) 0.3228(2) 0.0306(10) Uani 0.52(4) 1 d P A 1
N1' N 0.2711(6) -0.0367(3) 0.4495(2) 0.0286(10) Uani 0.48(4) 1 d P A 5
C7' C 0.5324(6) 0.1164(3) 0.3228(2) 0.0306(10) Uani 0.48(4) 1 d P A 5
N2 N 0.4028(5) 0.1123(2) 0.42774(16) 0.0242(7) Uani 1 1 d . A .
S1 S 0.39810(16) -0.07444(8) 0.31572(6) 0.0290(2) Uani 1 1 d . A .
C1 C 0.1794(6) -0.1095(3) 0.3097(2) 0.0284(9) Uani 1 1 d . . .
C2 C 0.1508(7) -0.1830(3) 0.2870(2) 0.0325(10) Uani 1 1 d . A .
H2A H 0.2505 -0.2145 0.2768 0.039 Uiso 1 1 calc R . .
C3 C -0.0193(7) -0.2111(3) 0.2792(2) 0.0368(11) Uani 1 1 d . . .
H3A H -0.0354 -0.2611 0.2634 0.044 Uiso 1 1 calc R A .
C4 C -0.1672(7) -0.1659(3) 0.2946(2) 0.0334(11) Uani 1 1 d . A .
H4A H -0.2843 -0.1849 0.2893 0.040 Uiso 1 1 calc R . .
C5 C -0.1415(7) -0.0936(3) 0.3174(2) 0.0341(11) Uani 1 1 d . . .
H5A H -0.2420 -0.0634 0.3285 0.041 Uiso 1 1 calc R A .
C6 C 0.0286(7) -0.0640(3) 0.3245(2) 0.0311(10) Uani 1 1 d . A .
H6A H 0.0434 -0.0132 0.3394 0.037 Uiso 1 1 calc R . .
C8 C 0.2081(6) -0.1162(3) 0.4597(2) 0.0327(10) Uani 1 1 d . . .
H8A H 0.2167 -0.1503 0.4299 0.039 Uiso 1 1 calc R A 1
C9 C 0.1312(7) -0.1481(3) 0.5135(2) 0.0340(11) Uani 1 1 d . A .
H9A H 0.0891 -0.2036 0.5197 0.041 Uiso 1 1 calc R . .
C10 C 0.1160(7) -0.1001(3) 0.5573(2) 0.0346(11) Uani 1 1 d . . .
H10A H 0.0619 -0.1216 0.5935 0.041 Uiso 1 1 calc R A .
C11 C 0.1805(6) -0.0202(3) 0.5478(2) 0.0322(10) Uani 1 1 d . A .
H11A H 0.1725 0.0135 0.5778 0.039 Uiso 1 1 calc R . .
C12 C 0.2569(6) 0.0109(3) 0.4944(2) 0.0278(9) Uani 1 1 d . . .
C13 C 0.3296(6) 0.0956(3) 0.4815(2) 0.0262(9) Uani 1 1 d . A .
C14 C 0.3291(6) 0.1562(3) 0.5172(2) 0.0274(9) Uani 1 1 d . . .
H14A H 0.2779 0.1455 0.5552 0.033 Uiso 1 1 calc R A .
C15 C 0.4042(6) 0.2333(3) 0.4973(2) 0.0271(9) Uani 1 1 d . A .
C16 C 0.4755(6) 0.2490(3) 0.4408(2) 0.0280(9) Uani 1 1 d . . .
H16A H 0.5228 0.3020 0.4262 0.034 Uiso 1 1 calc R A .
C17 C 0.4763(6) 0.1859(3) 0.4062(2) 0.0269(9) Uani 1 1 d . A .
C18 C 0.5505(6) 0.1884(3) 0.3470(2) 0.0282(9) Uani 1 1 d . . .
C19 C 0.6307(7) 0.2590(3) 0.3161(2) 0.0340(11) Uani 1 1 d . A .
H19A H 0.6396 0.3084 0.3331 0.041 Uiso 1 1 calc R . .
C20 C 0.6957(8) 0.2562(3) 0.2614(2) 0.0372(12) Uani 1 1 d . . .
H20A H 0.7516 0.3037 0.2403 0.045 Uiso 1 1 calc R A .
C21 C 0.6809(8) 0.1843(4) 0.2362(2) 0.0377(12) Uani 1 1 d . A .
H21A H 0.7262 0.1825 0.1980 0.045 Uiso 1 1 calc R . .
C22 C 0.5992(7) 0.1152(3) 0.2674(2) 0.0332(10) Uani 1 1 d . . .
H22A H 0.5892 0.0660 0.2502 0.040 Uiso 1 1 calc R A 1
C23 C 0.4064(6) 0.2983(3) 0.5361(2) 0.0281(9) Uani 1 1 d . . .
C24 C 0.4420(7) 0.2766(3) 0.5958(2) 0.0317(10) Uani 1 1 d . A .
H24A H 0.4671 0.2204 0.6111 0.038 Uiso 1 1 calc R . .
C25 C 0.4408(7) 0.3354(3) 0.6316(2) 0.0320(10) Uani 1 1 d . . .
H25A H 0.4664 0.3199 0.6716 0.038 Uiso 1 1 calc R A .
C26 C 0.4022(7) 0.4187(3) 0.6102(2) 0.0324(10) Uani 1 1 d . A .
C27 C 0.3701(7) 0.4408(3) 0.5515(2) 0.0324(10) Uani 1 1 d . . .
H27A H 0.3454 0.4971 0.5364 0.039 Uiso 1 1 calc R A .
C28 C 0.3737(7) 0.3820(3) 0.5146(2) 0.0300(10) Uani 1 1 d . A .
H28A H 0.3539 0.3982 0.4743 0.036 Uiso 1 1 calc R . .
C29 C 0.3914(9) 0.4855(4) 0.6477(3) 0.0431(13) Uani 1 1 d . . .
O1 O 0.3773(7) 0.5586(3) 0.63014(18) 0.0525(12) Uani 1 1 d . A .
O2 O 0.3953(8) 0.4543(3) 0.70485(18) 0.0588(14) Uani 1 1 d . A .
C30 C 0.3755(14) 0.5144(5) 0.7438(3) 0.075(3) Uani 1 1 d . . .
H30A H 0.3536 0.4859 0.7834 0.112 Uiso 1 1 calc R A .
H30B H 0.2748 0.5513 0.7317 0.112 Uiso 1 1 calc R . .
H30C H 0.4847 0.5471 0.7430 0.112 Uiso 1 1 calc R . .
Pt2 Pt 0.67116(3) 0.112348(13) 0.002552(9) 0.03368(6) Uani 1 1 d . . .
N3 N 0.7775(6) 0.0111(3) 0.0586(2) 0.0363(10) Uani 1 1 d . B .
N4 N 0.6958(5) 0.0292(3) -0.05112(19) 0.0298(8) Uani 1 1 d . B .
C37 C 0.5728(7) 0.1812(3) -0.0683(2) 0.0368(12) Uani 1 1 d . B .
S2 S 0.6163(17) 0.1973(9) 0.0724(7) 0.0548(13) Uani 0.50 1 d PD B 1
C31 C 0.7625(15) 0.2834(6) 0.0613(5) 0.088(4) Uani 0.50 1 d PGD B 1
C32 C 0.8953(17) 0.2938(6) 0.0186(5) 0.074(3) Uani 0.50 1 d PGD B 1
H32 H 0.9057 0.2559 -0.0087 0.088 Uiso 0.50 1 calc PR B 1
C33 C 1.0128(15) 0.3598(7) 0.0158(5) 0.071(2) Uani 0.50 1 d PGD B 1
H33 H 1.1036 0.3669 -0.0134 0.085 Uiso 0.50 1 calc PR B 1
C34 C 0.9975(15) 0.4153(6) 0.0558(5) 0.088(4) Uani 0.50 1 d PGD B 1
H34 H 1.0779 0.4603 0.0539 0.105 Uiso 0.50 1 calc PR B 1
C35 C 0.8647(16) 0.4048(6) 0.0985(5) 0.074(3) Uani 0.50 1 d PGD B 1
H35 H 0.8543 0.4428 0.1258 0.088 Uiso 0.50 1 calc PR B 1
C36 C 0.7472(15) 0.3389(7) 0.1012(5) 0.071(2) Uani 0.50 1 d PGD B 1
H36 H 0.6564 0.3318 0.1304 0.085 Uiso 0.50 1 calc PR B 1
S2' S 0.6637(16) 0.2069(9) 0.0660(7) 0.0548(13) Uani 0.50 1 d PD B 5
C31' C 0.8369(15) 0.2805(7) 0.0488(5) 0.088(4) Uani 0.50 1 d PGD B 5
C32' C 0.9004(17) 0.3041(7) -0.0077(4) 0.074(3) Uani 0.50 1 d PGD B 5
H32' H 0.8517 0.2804 -0.0389 0.088 Uiso 0.50 1 calc PR B 5
C33' C 1.0351(16) 0.3626(7) -0.0184(4) 0.071(2) Uani 0.50 1 d PGD B 5
H33' H 1.0785 0.3787 -0.0570 0.085 Uiso 0.50 1 calc PR B 5
C34' C 1.1063(14) 0.3973(6) 0.0272(5) 0.088(4) Uani 0.50 1 d PGD B 5
H34' H 1.1984 0.4372 0.0199 0.105 Uiso 0.50 1 calc PR B 5
C35' C 1.0428(16) 0.3737(6) 0.0837(4) 0.074(3) Uani 0.50 1 d PGD B 5
H35' H 1.0915 0.3974 0.1149 0.088 Uiso 0.50 1 calc PR B 5
C36' C 0.9081(16) 0.3153(7) 0.0944(4) 0.071(2) Uani 0.50 1 d PGD B 5
H36' H 0.8647 0.2991 0.1330 0.085 Uiso 0.50 1 calc PR B 5
C38 C 0.5018(9) 0.2613(4) -0.0764(3) 0.0457(14) Uani 1 1 d . . .
H38A H 0.4986 0.2923 -0.0448 0.055 Uiso 1 1 calc R B .
C39 C 0.4355(10) 0.2966(4) -0.1300(3) 0.0536(17) Uani 1 1 d . B .
H39A H 0.3874 0.3513 -0.1344 0.064 Uiso 1 1 calc R . .
C40 C 0.4385(10) 0.2537(4) -0.1766(3) 0.0526(16) Uani 1 1 d . . .
H40A H 0.3924 0.2789 -0.2128 0.063 Uiso 1 1 calc R B .
C41 C 0.5087(8) 0.1735(4) -0.1711(3) 0.0435(13) Uani 1 1 d . B .
H41A H 0.5117 0.1440 -0.2035 0.052 Uiso 1 1 calc R . .
C42 C 0.5743(7) 0.1372(3) -0.1176(2) 0.0335(11) Uani 1 1 d . . .
C43 C 0.6475(7) 0.0524(3) -0.1071(2) 0.0312(10) Uani 1 1 d . B .
C44 C 0.6715(7) -0.0043(3) -0.1460(2) 0.0333(10) Uani 1 1 d . . .
H44A H 0.6386 0.0106 -0.1855 0.040 Uiso 1 1 calc R B .
C45 C 0.7436(7) -0.0829(3) -0.1273(2) 0.0318(10) Uani 1 1 d . B .
C46 C 0.7878(7) -0.1039(3) -0.0683(2) 0.0325(10) Uani 1 1 d . . .
H46A H 0.8352 -0.1573 -0.0543 0.039 Uiso 1 1 calc R B .
C47 C 0.7615(7) -0.0462(3) -0.0308(2) 0.0328(10) Uani 1 1 d . B .
C48 C 0.8081(7) -0.0564(3) 0.0313(2) 0.0340(11) Uani 1 1 d . . .
C49 C 0.8775(7) -0.1292(4) 0.0609(3) 0.0416(13) Uani 1 1 d . B .
H49A H 0.8961 -0.1761 0.0414 0.050 Uiso 1 1 calc R . .
C50 C 0.9204(8) -0.1333(4) 0.1200(3) 0.0482(15) Uani 1 1 d . . .
H50A H 0.9687 -0.1828 0.1410 0.058 Uiso 1 1 calc R B .
C51 C 0.8911(9) -0.0642(4) 0.1468(3) 0.0497(16) Uani 1 1 d . B .
H51A H 0.9188 -0.0655 0.1866 0.060 Uiso 1 1 calc R . .
C52 C 0.8215(8) 0.0065(4) 0.1155(3) 0.0449(14) Uani 1 1 d . . .
H52A H 0.8033 0.0540 0.1343 0.054 Uiso 1 1 calc R B .
C53 C 0.7793(7) -0.1424(4) -0.1686(3) 0.0377(12) Uani 1 1 d . . .
C54 C 0.7578(13) -0.2270(4) -0.1521(4) 0.073(3) Uani 1 1 d . B .
H54A H 0.7237 -0.2481 -0.1132 0.087 Uiso 1 1 calc R . .
C55 C 0.7858(14) -0.2800(5) -0.1919(4) 0.081(3) Uani 1 1 d . . .
H55A H 0.7712 -0.3379 -0.1800 0.097 Uiso 1 1 calc R B .
C56 C 0.8349(9) -0.2517(4) -0.2490(3) 0.0531(16) Uani 1 1 d . B .
C57 C 0.8615(8) -0.1679(4) -0.2653(3) 0.0444(14) Uani 1 1 d . . .
H57A H 0.8985 -0.1476 -0.3039 0.053 Uiso 1 1 calc R B .
C58 C 0.8345(7) -0.1129(4) -0.2255(2) 0.0379(12) Uani 1 1 d . B .
H58A H 0.8537 -0.0552 -0.2370 0.045 Uiso 1 1 calc R . .
C59 C 0.8630(12) -0.3165(5) -0.2891(4) 0.067(2) Uani 1 1 d . . .
O3 O 0.8613(14) -0.3885(4) -0.2749(3) 0.127(3) Uani 1 1 d . B .
O4 O 0.8976(7) -0.2793(3) -0.3428(2) 0.0588(12) Uani 1 1 d . B .
C60 C 0.9262(13) -0.3417(5) -0.3827(3) 0.070(2) Uani 1 1 d . . .
H60A H 0.9004 -0.3163 -0.4226 0.105 Uiso 1 1 calc R B .
H60B H 0.8469 -0.3889 -0.3713 0.105 Uiso 1 1 calc R . .
H60C H 1.0503 -0.3610 -0.3806 0.105 Uiso 1 1 calc R . .
C61 C 0.0667(10) 0.6534(5) 0.4040(3) 0.0589(18) Uani 1 1 d . . .
H61A H -0.0579 0.6737 0.4008 0.071 Uiso 1 1 calc R . .
H61B H 0.1449 0.6996 0.3871 0.071 Uiso 1 1 calc R . .
Cl1 Cl 0.0932(3) 0.57129(18) 0.36352(14) 0.0959(8) Uani 1 1 d . . .
Cl2 Cl 0.1176(3) 0.62528(14) 0.47819(9) 0.0708(6) Uani 1 1 d . . .
C62 C 0.381(3) 0.5373(14) -0.0402(5) 0.138(3) Uani 0.50 1 d PD C -1
H62A H 0.2523 0.5243 -0.0418 0.166 Uiso 0.50 1 calc PR C -1
H62B H 0.3924 0.5913 -0.0259 0.166 Uiso 0.50 1 calc PR C -1
Cl3 Cl 0.4915(10) 0.4591(4) 0.0059(4) 0.138(3) Uani 0.50 1 d PD C -1
Cl4 Cl 0.4798(14) 0.5414(6) -0.1092(3) 0.182(5) Uani 0.50 1 d PD C -1
C63 C 0.213(2) 0.5715(15) 0.1951(7) 0.065(3) Uani 0.331(3) 1 d PD D -1
H63A H 0.1954 0.5279 0.2291 0.078 Uiso 0.331(3) 1 calc PR D -1
H63B H 0.2980 0.6123 0.2061 0.078 Uiso 0.331(3) 1 calc PR D -1
Cl5 Cl 0.3021(6) 0.5264(3) 0.13710(19) 0.0420(10) Uani 0.331(3) 1 d PD D -1
Cl6 Cl 0.0097(8) 0.6211(4) 0.1778(3) 0.0640(15) Uani 0.331(3) 1 d PD D -1
C63' C 0.146(3) 0.5868(15) 0.1355(10) 0.0420(10) Uani 0.169(3) 1 d PD D -5
H63C H 0.2505 0.6241 0.1296 0.050 Uiso 0.169(3) 1 calc PR D -5
H63D H 0.1366 0.5580 0.1010 0.050 Uiso 0.169(3) 1 calc PR D -5
Cl5' Cl -0.0462(15) 0.6445(7) 0.1436(6) 0.0640(15) Uani 0.169(3) 1 d PD D -5
Cl6' Cl 0.1761(14) 0.5140(8) 0.1978(4) 0.065(3) Uani 0.169(3) 1 d PD D -5

loop_
_atom_site_aniso_label
_atom_site_aniso_U_11
_atom_site_aniso_U_22
_atom_site_aniso_U_33
_atom_site_aniso_U_23
_atom_site_aniso_U_13
_atom_site_aniso_U_12
Pt1 0.02284(9) 0.02665(9) 0.02581(9) -0.00188(6) -0.00028(6) -0.00159(6)
C7 0.023(2) 0.028(2) 0.033(2) 0.0020(17) -0.0036(16) -0.0009(16)
N1 0.025(2) 0.036(2) 0.031(2) -0.0062(18) -0.0011(17) -0.0001(17)
N1' 0.023(2) 0.028(2) 0.033(2) 0.0020(17) -0.0036(16) -0.0009(16)
C7' 0.025(2) 0.036(2) 0.031(2) -0.0062(18) -0.0011(17) -0.0001(17)
N2 0.0196(17) 0.0265(18) 0.0243(18) 0.0032(14) -0.0018(14) -0.0013(14)
S1 0.0251(5) 0.0287(6) 0.0334(6) -0.0050(5) 0.0006(4) -0.0008(4)
C1 0.028(2) 0.032(2) 0.024(2) 0.0007(18) 0.0008(17) -0.0038(18)
C2 0.033(3) 0.029(2) 0.035(3) 0.000(2) -0.001(2) -0.0003(19)
C3 0.040(3) 0.032(3) 0.039(3) -0.005(2) -0.001(2) -0.005(2)
C4 0.037(3) 0.037(3) 0.025(2) 0.0014(19) -0.0023(19) -0.010(2)
C5 0.029(2) 0.043(3) 0.030(2) -0.003(2) 0.0001(19) -0.003(2)
C6 0.026(2) 0.035(3) 0.033(2) -0.006(2) 0.0016(19) -0.0040(19)
C8 0.025(2) 0.030(2) 0.041(3) 0.002(2) -0.003(2) 0.0012(18)
C9 0.028(2) 0.028(2) 0.042(3) 0.005(2) -0.003(2) -0.0030(19)
C10 0.030(2) 0.038(3) 0.032(3) 0.008(2) -0.0031(19) -0.002(2)
C11 0.024(2) 0.036(3) 0.034(3) 0.001(2) -0.0037(18) -0.0037(19)
C12 0.022(2) 0.030(2) 0.029(2) 0.0035(18) -0.0037(17) -0.0003(17)
C13 0.020(2) 0.031(2) 0.026(2) 0.0002(18) -0.0012(16) -0.0013(17)
C14 0.024(2) 0.033(2) 0.024(2) -0.0001(18) 0.0003(16) -0.0020(18)
C15 0.023(2) 0.030(2) 0.028(2) -0.0012(18) -0.0005(17) -0.0008(17)
C16 0.030(2) 0.027(2) 0.026(2) 0.0004(17) -0.0014(17) -0.0035(18)
C17 0.023(2) 0.029(2) 0.028(2) -0.0019(18) -0.0012(17) -0.0032(17)
C18 0.026(2) 0.032(2) 0.026(2) -0.0048(18) -0.0017(17) -0.0027(18)
C19 0.041(3) 0.033(3) 0.029(2) -0.004(2) 0.006(2) -0.007(2)
C20 0.046(3) 0.036(3) 0.029(2) -0.002(2) 0.010(2) -0.005(2)
C21 0.043(3) 0.044(3) 0.026(2) -0.004(2) 0.009(2) -0.008(2)
C22 0.033(3) 0.040(3) 0.026(2) -0.005(2) 0.0003(19) -0.007(2)
C23 0.026(2) 0.032(2) 0.026(2) -0.0032(18) 0.0001(17) -0.0056(18)
C24 0.034(3) 0.032(2) 0.027(2) 0.0040(19) -0.0027(19) -0.0023(19)
C25 0.038(3) 0.034(3) 0.023(2) 0.0025(19) -0.0010(19) -0.003(2)
C26 0.041(3) 0.031(2) 0.025(2) -0.0035(19) 0.002(2) -0.011(2)
C27 0.037(3) 0.032(2) 0.026(2) 0.0009(19) 0.0037(19) 0.001(2)
C28 0.028(2) 0.035(3) 0.025(2) -0.0007(19) -0.0008(18) -0.0018(19)
C29 0.063(4) 0.034(3) 0.032(3) -0.005(2) 0.007(3) -0.012(3)
O1 0.090(4) 0.033(2) 0.035(2) -0.0058(17) 0.007(2) -0.008(2)
O2 0.116(4) 0.035(2) 0.0266(19) -0.0060(16) 0.000(2) -0.008(2)
C30 0.145(9) 0.049(4) 0.032(3) -0.011(3) 0.004(4) -0.010(5)
Pt2 0.03380(11) 0.03618(11) 0.03274(11) -0.01054(8) 0.00613(8) -0.01190(8)
N3 0.030(2) 0.047(3) 0.033(2) -0.0066(19) 0.0013(17) -0.0139(19)
N4 0.026(2) 0.0268(19) 0.036(2) -0.0037(16) 0.0045(16) -0.0089(15)
C37 0.037(3) 0.030(2) 0.042(3) -0.002(2) 0.011(2) -0.010(2)
S2 0.064(6) 0.054(3) 0.052(3) -0.026(2) 0.011(3) -0.014(3)
C31 0.106(10) 0.042(4) 0.117(9) -0.014(4) -0.066(8) 0.001(5)
C32 0.085(5) 0.052(4) 0.084(7) -0.006(5) -0.028(6) -0.014(4)
C33 0.096(6) 0.058(4) 0.062(5) -0.014(4) -0.014(5) -0.024(4)
C34 0.106(10) 0.042(4) 0.117(9) -0.014(4) -0.066(8) 0.001(5)
C35 0.085(5) 0.052(4) 0.084(7) -0.006(5) -0.028(6) -0.014(4)
C36 0.096(6) 0.058(4) 0.062(5) -0.014(4) -0.014(5) -0.024(4)
S2' 0.064(6) 0.054(3) 0.052(3) -0.026(2) 0.011(3) -0.014(3)
C31' 0.106(10) 0.042(4) 0.117(9) -0.014(4) -0.066(8) 0.001(5)
C32' 0.085(5) 0.052(4) 0.084(7) -0.006(5) -0.028(6) -0.014(4)
C33' 0.096(6) 0.058(4) 0.062(5) -0.014(4) -0.014(5) -0.024(4)
C34' 0.106(10) 0.042(4) 0.117(9) -0.014(4) -0.066(8) 0.001(5)
C35' 0.085(5) 0.052(4) 0.084(7) -0.006(5) -0.028(6) -0.014(4)
C36' 0.096(6) 0.058(4) 0.062(5) -0.014(4) -0.014(5) -0.024(4)
C38 0.055(4) 0.033(3) 0.050(4) -0.008(3) 0.004(3) -0.006(3)
C39 0.062(4) 0.030(3) 0.066(4) -0.001(3) 0.009(3) 0.000(3)
C40 0.061(4) 0.043(3) 0.050(4) 0.002(3) 0.006(3) 0.001(3)
C41 0.048(3) 0.042(3) 0.038(3) 0.006(2) 0.008(2) -0.004(3)
C42 0.030(3) 0.033(3) 0.037(3) -0.003(2) 0.006(2) -0.008(2)
C43 0.031(2) 0.033(2) 0.030(2) -0.0039(19) 0.0042(19) -0.0111(19)
C44 0.035(3) 0.033(3) 0.030(2) -0.001(2) 0.002(2) -0.006(2)
C45 0.027(2) 0.036(3) 0.033(3) -0.008(2) 0.0020(19) -0.0049(19)
C46 0.032(3) 0.033(3) 0.032(2) -0.003(2) 0.0019(19) -0.003(2)
C47 0.026(2) 0.037(3) 0.034(3) -0.002(2) 0.0018(19) -0.010(2)
C48 0.027(2) 0.044(3) 0.030(2) -0.006(2) 0.0021(19) -0.012(2)
C49 0.033(3) 0.053(3) 0.037(3) 0.001(2) 0.000(2) -0.011(2)
C50 0.043(3) 0.056(4) 0.042(3) 0.007(3) -0.008(3) -0.013(3)
C51 0.048(4) 0.059(4) 0.039(3) 0.004(3) -0.006(3) -0.024(3)
C52 0.043(3) 0.059(4) 0.034(3) -0.009(3) 0.003(2) -0.024(3)
C53 0.035(3) 0.038(3) 0.041(3) -0.012(2) 0.005(2) -0.003(2)
C54 0.117(7) 0.040(4) 0.064(5) -0.019(3) 0.046(5) -0.025(4)
C55 0.116(8) 0.052(4) 0.080(6) -0.028(4) 0.045(5) -0.027(5)
C56 0.048(4) 0.055(4) 0.061(4) -0.026(3) 0.012(3) -0.005(3)
C57 0.038(3) 0.060(4) 0.037(3) -0.013(3) 0.001(2) 0.009(3)
C58 0.036(3) 0.044(3) 0.034(3) -0.006(2) 0.002(2) 0.002(2)
C59 0.080(6) 0.061(5) 0.059(5) -0.011(4) 0.021(4) 0.003(4)
O3 0.230(10) 0.056(4) 0.102(6) -0.036(4) 0.053(6) -0.025(5)
O4 0.063(3) 0.061(3) 0.058(3) -0.025(2) -0.009(2) 0.008(2)
C60 0.103(7) 0.059(5) 0.051(4) -0.022(4) -0.001(4) 0.007(4)
C61 0.045(4) 0.056(4) 0.070(5) 0.010(4) -0.002(3) -0.001(3)
Cl1 0.0675(14) 0.0988(18) 0.129(2) -0.0422(17) 0.0017(14) -0.0065(13)
Cl2 0.0485(10) 0.0805(13) 0.0748(13) 0.0175(10) -0.0094(9) 0.0056(9)
C62 0.123(6) 0.085(4) 0.208(8) -0.029(5) -0.003(5) 0.023(4)
Cl3 0.123(6) 0.085(4) 0.208(8) -0.029(5) -0.003(5) 0.023(4)
Cl4 0.267(11) 0.198(8) 0.102(5) -0.090(5) 0.081(6) -0.121(8)
C63 0.053(5) 0.092(8) 0.043(4) 0.012(6) 0.008(4) 0.028(6)
Cl5 0.049(2) 0.035(2) 0.043(2) -0.0108(16) 0.0020(18) -0.0105(17)
Cl6 0.055(3) 0.056(3) 0.087(5) -0.033(3) 0.007(3) 0.012(2)
C63' 0.049(2) 0.035(2) 0.043(2) -0.0108(16) 0.0020(18) -0.0105(17)
Cl5' 0.055(3) 0.056(3) 0.087(5) -0.033(3) 0.007(3) 0.012(2)
Cl6' 0.053(5) 0.092(8) 0.043(4) 0.012(6) 0.008(4) 0.028(6)

loop_
_atom_type_symbol
_atom_type_description
_atom_type_scat_dispersion_real
_atom_type_scat_dispersion_imag
_atom_type_scat_source
C C 0.0033 0.0016 'International Tables Vol C Tables 4.2.6.8 and 6.1.1.4'
H H 0.0000 0.0000 'International Tables Vol C Tables 4.2.6.8 and 6.1.1.4'
N N 0.0061 0.0033 'International Tables Vol C Tables 4.2.6.8 and 6.1.1.4'
O O 0.0106 0.0060 'International Tables Vol C Tables 4.2.6.8 and 6.1.1.4'
S S 0.1246 0.1234 'International Tables Vol C Tables 4.2.6.8 and 6.1.1.4'
Cl Cl 0.1484 0.1585 'International Tables Vol C Tables 4.2.6.8 and 6.1.1.4'
Pt Pt -1.7033 8.3905 'International Tables Vol C Tables 4.2.6.8 and 6.1.1.4'

loop_
_geom_angle_atom_site_label_1
_geom_angle_atom_site_label_2
_geom_angle_atom_site_label_3
_geom_angle
_geom_angle_site_symmetry_1
_geom_angle_site_symmetry_3
_geom_angle_publ_flag
N2 Pt1 C7 80.17(17) . . ?
N2 Pt1 N1 80.09(17) . . ?
C7 Pt1 N1 160.22(18) . . ?
N2 Pt1 S1 178.45(11) . . ?
C7 Pt1 S1 101.38(13) . . ?
N1 Pt1 S1 98.37(13) . . ?
C8 C7 C12 117.7(4) . . ?
C8 C7 Pt1 129.5(4) . . ?
C12 C7 Pt1 112.7(3) . . ?
C22 N1 C18 118.1(5) . . ?
C22 N1 Pt1 129.0(4) . . ?
C18 N1 Pt1 112.9(3) . . ?
C13 N2 C17 123.7(4) . . ?
C13 N2 Pt1 118.4(3) . . ?
C17 N2 Pt1 117.9(3) . . ?
C1 S1 Pt1 109.36(17) . . ?
C2 C1 C6 117.9(5) . . ?
C2 C1 S1 119.6(4) . . ?
C6 C1 S1 122.4(4) . . ?
C3 C2 C1 121.6(5) . . ?
C3 C2 H2A 119.2 . . ?
C1 C2 H2A 119.2 . . ?
C2 C3 C4 119.9(5) . . ?
C2 C3 H3A 120.0 . . ?
C4 C3 H3A 120.0 . . ?
C5 C4 C3 119.3(5) . . ?
C5 C4 H4A 120.4 . . ?
C3 C4 H4A 120.4 . . ?
C4 C5 C6 121.4(5) . . ?
C4 C5 H5A 119.3 . . ?
C6 C5 H5A 119.3 . . ?
C5 C6 C1 119.9(5) . . ?
C5 C6 H6A 120.1 . . ?
C1 C6 H6A 120.1 . . ?
C7 C8 C9 121.0(5) . . ?
C7 C8 H8A 119.5 . . ?
C9 C8 H8A 119.5 . . ?
C10 C9 C8 120.7(5) . . ?
C10 C9 H9A 119.6 . . ?
C8 C9 H9A 119.6 . . ?
C9 C10 C11 118.9(5) . . ?
C9 C10 H10A 120.5 . . ?
C11 C10 H10A 120.5 . . ?
C10 C11 C12 120.1(5) . . ?
C10 C11 H11A 120.0 . . ?
C12 C11 H11A 120.0 . . ?
C11 C12 C7 121.6(5) . . ?
C11 C12 C13 122.8(5) . . ?
C7 C12 C13 115.6(4) . . ?
N2 C13 C14 119.2(4) . . ?
N2 C13 C12 113.1(4) . . ?
C14 C13 C12 127.8(4) . . ?
C13 C14 C15 119.6(4) . . ?
C13 C14 H14A 120.2 . . ?
C15 C14 H14A 120.2 . . ?
C14 C15 C16 119.6(5) . . ?
C14 C15 C23 119.7(4) . . ?
C16 C15 C23 120.7(4) . . ?
C17 C16 C15 119.2(4) . . ?
C17 C16 H16A 120.4 . . ?
C15 C16 H16A 120.4 . . ?
N2 C17 C16 118.7(4) . . ?
N2 C17 C18 113.6(4) . . ?
C16 C17 C18 127.8(4) . . ?
N1 C18 C19 121.5(5) . . ?
N1 C18 C17 115.5(4) . . ?
C19 C18 C17 123.1(4) . . ?
C20 C19 C18 119.3(5) . . ?
C20 C19 H19A 120.3 . . ?
C18 C19 H19A 120.3 . . ?
C19 C20 C21 120.5(5) . . ?
C19 C20 H20A 119.8 . . ?
C21 C20 H20A 119.8 . . ?
C20 C21 C22 119.3(5) . . ?
C20 C21 H21A 120.4 . . ?
C22 C21 H21A 120.4 . . ?
N1 C22 C21 121.4(5) . . ?
N1 C22 H22A 119.3 . . ?
C21 C22 H22A 119.3 . . ?
C28 C23 C24 118.4(5) . . ?
C28 C23 C15 121.3(4) . . ?
C24 C23 C15 120.3(4) . . ?
C25 C24 C23 120.5(5) . . ?
C25 C24 H24A 119.8 . . ?
C23 C24 H24A 119.8 . . ?
C24 C25 C26 120.9(5) . . ?
C24 C25 H25A 119.5 . . ?
C26 C25 H25A 119.5 . . ?
C27 C26 C25 118.9(5) . . ?
C27 C26 C29 117.6(5) . . ?
C25 C26 C29 123.5(5) . . ?
C28 C27 C26 120.6(5) . . ?
C28 C27 H27A 119.7 . . ?
C26 C27 H27A 119.7 . . ?
C27 C28 C23 120.6(5) . . ?
C27 C28 H28A 119.7 . . ?
C23 C28 H28A 119.7 . . ?
O1 C29 O2 123.2(5) . . ?
O1 C29 C26 125.0(5) . . ?
O2 C29 C26 111.8(5) . . ?
C29 O2 C30 115.1(5) . . ?
O2 C30 H30A 109.5 . . ?
O2 C30 H30B 109.5 . . ?
H30A C30 H30B 109.5 . . ?
O2 C30 H30C 109.5 . . ?
H30A C30 H30C 109.5 . . ?
H30B C30 H30C 109.5 . . ?
N4 Pt2 C37 82.1(2) . . ?
N4 Pt2 N3 79.25(18) . . ?
C37 Pt2 N3 161.4(2) . . ?
N4 Pt2 S2' 175.9(4) . . ?
C37 Pt2 S2' 100.3(5) . . ?
N3 Pt2 S2' 98.3(5) . . ?
N4 Pt2 S2 172.3(2) . . ?
C37 Pt2 S2 101.3(5) . . ?
N3 Pt2 S2 97.0(5) . . ?
S2' Pt2 S2 10.1(3) . . ?
C52 N3 C48 118.6(5) . . ?
C52 N3 Pt2 128.8(4) . . ?
C48 N3 Pt2 112.6(4) . . ?
C47 N4 C43 123.5(5) . . ?
C47 N4 Pt2 118.9(4) . . ?
C43 N4 Pt2 117.6(3) . . ?
C38 C37 C42 117.0(5) . . ?
C38 C37 Pt2 130.9(5) . . ?
C42 C37 Pt2 112.0(4) . . ?
C31 S2 Pt2 109.8(6) . . ?
C32 C31 C36 120.0 . . ?
C32 C31 S2 123.8(7) . . ?
C36 C31 S2 116.0(7) . . ?
C33 C32 C31 120.0 . . ?
C33 C32 H32 120.0 . . ?
C31 C32 H32 120.0 . . ?
C32 C33 C34 120.0 . . ?
C32 C33 H33 120.0 . . ?
C34 C33 H33 120.0 . . ?
C33 C34 C35 120.0 . . ?
C33 C34 H34 120.0 . . ?
C35 C34 H34 120.0 . . ?
C36 C35 C34 120.0 . . ?
C36 C35 H35 120.0 . . ?
C34 C35 H35 120.0 . . ?
C35 C36 C31 120.0 . . ?
C35 C36 H36 120.0 . . ?
C31 C36 H36 120.0 . . ?
C31' S2' Pt2 110.1(6) . . ?
C32' C31' C36' 120.0 . . ?
C32' C31' S2' 122.7(7) . . ?
C36' C31' S2' 117.3(7) . . ?
C31' C32' C33' 120.0 . . ?
C31' C32' H32' 120.0 . . ?
C33' C32' H32' 120.0 . . ?
C34' C33' C32' 120.0 . . ?
C34' C33' H33' 120.0 . . ?
C32' C33' H33' 120.0 . . ?
C33' C34' C35' 120.0 . . ?
C33' C34' H34' 120.0 . . ?
C35' C34' H34' 120.0 . . ?
C36' C35' C34' 120.0 . . ?
C36' C35' H35' 120.0 . . ?
C34' C35' H35' 120.0 . . ?
C35' C36' C31' 120.0 . . ?
C35' C36' H36' 120.0 . . ?
C31' C36' H36' 120.0 . . ?
C39 C38 C37 121.1(6) . . ?
C39 C38 H38A 119.5 . . ?
C37 C38 H38A 119.5 . . ?
C40 C39 C38 121.0(6) . . ?
C40 C39 H39A 119.5 . . ?
C38 C39 H39A 119.5 . . ?
C39 C40 C41 120.5(7) . . ?
C39 C40 H40A 119.8 . . ?
C41 C40 H40A 119.8 . . ?
C42 C41 C40 119.1(6) . . ?
C42 C41 H41A 120.4 . . ?
C40 C41 H41A 120.4 . . ?
C41 C42 C37 121.3(5) . . ?
C41 C42 C43 123.3(5) . . ?
C37 C42 C43 115.4(5) . . ?
N4 C43 C44 118.3(5) . . ?
N4 C43 C42 112.7(4) . . ?
C44 C43 C42 129.0(5) . . ?
C43 C44 C45 120.4(5) . . ?
C43 C44 H44A 119.8 . . ?
C45 C44 H44A 119.8 . . ?
C44 C45 C46 118.6(5) . . ?
C44 C45 C53 121.3(5) . . ?
C46 C45 C53 120.1(5) . . ?
C47 C46 C45 119.5(5) . . ?
C47 C46 H46A 120.3 . . ?
C45 C46 H46A 120.3 . . ?
N4 C47 C46 119.7(5) . . ?
N4 C47 C48 113.6(5) . . ?
C46 C47 C48 126.6(5) . . ?
N3 C48 C49 121.3(5) . . ?
N3 C48 C47 115.7(5) . . ?
C49 C48 C47 123.0(5) . . ?
C48 C49 C50 119.4(6) . . ?
C48 C49 H49A 120.3 . . ?
C50 C49 H49A 120.3 . . ?
C51 C50 C49 118.7(6) . . ?
C51 C50 H50A 120.7 . . ?
C49 C50 H50A 120.7 . . ?
C52 C51 C50 119.5(6) . . ?
C52 C51 H51A 120.2 . . ?
C50 C51 H51A 120.2 . . ?
N3 C52 C51 122.5(6) . . ?
N3 C52 H52A 118.8 . . ?
C51 C52 H52A 118.8 . . ?
C54 C53 C58 119.1(6) . . ?
C54 C53 C45 121.4(5) . . ?
C58 C53 C45 119.6(5) . . ?
C55 C54 C53 119.8(7) . . ?
C55 C54 H54A 120.1 . . ?
C53 C54 H54A 120.1 . . ?
C54 C55 C56 121.9(7) . . ?
C54 C55 H55A 119.0 . . ?
C56 C55 H55A 119.0 . . ?
C57 C56 C55 118.5(6) . . ?
C57 C56 C59 124.3(7) . . ?
C55 C56 C59 117.1(7) . . ?
C56 C57 C58 120.5(6) . . ?
C56 C57 H57A 119.8 . . ?
C58 C57 H57A 119.8 . . ?
C57 C58 C53 120.1(6) . . ?
C57 C58 H58A 120.0 . . ?
C53 C58 H58A 120.0 . . ?
O3 C59 O4 124.6(8) . . ?
O3 C59 C56 125.7(8) . . ?
O4 C59 C56 109.7(7) . . ?
C59 O4 C60 110.6(6) . . ?
O4 C60 H60A 109.5 . . ?
O4 C60 H60B 109.5 . . ?
H60A C60 H60B 109.5 . . ?
O4 C60 H60C 109.5 . . ?
H60A C60 H60C 109.5 . . ?
H60B C60 H60C 109.5 . . ?
Cl1 C61 Cl2 113.1(4) . . ?
Cl1 C61 H61A 109.0 . . ?
Cl2 C61 H61A 109.0 . . ?
Cl1 C61 H61B 109.0 . . ?
Cl2 C61 H61B 109.0 . . ?
H61A C61 H61B 107.8 . . ?
Cl4 C62 Cl3 106.8(10) . . ?
Cl4 C62 H62A 110.4 . . ?
Cl3 C62 H62A 110.4 . . ?
Cl4 C62 H62B 110.4 . . ?
Cl3 C62 H62B 110.4 . . ?
H62A C62 H62B 108.6 . . ?
Cl6 C63 Cl5 112.1(10) . . ?
Cl6 C63 H63A 109.2 . . ?
Cl5 C63 H63A 109.2 . . ?
Cl6 C63 H63B 109.2 . . ?
Cl5 C63 H63B 109.2 . . ?
H63A C63 H63B 107.9 . . ?
Cl5' C63' Cl6' 109.4(12) . . ?
Cl5' C63' H63C 109.8 . . ?
Cl6' C63' H63C 109.8 . . ?
Cl5' C63' H63D 109.8 . . ?
Cl6' C63' H63D 109.8 . . ?
H63C C63' H63D 108.2 . . ?

loop_
_geom_bond_atom_site_label_1
_geom_bond_atom_site_label_2
_geom_bond_distance
_geom_bond_site_symmetry_2
_geom_bond_publ_flag
Pt1 N2 1.984(4) . ?
Pt1 C7 2.061(4) . ?
Pt1 N1 2.062(5) . ?
Pt1 S1 2.2994(13) . ?
C7 C8 1.370(7) . ?
C7 C12 1.392(7) . ?
N1 C22 1.377(7) . ?
N1 C18 1.383(7) . ?
N2 C13 1.349(6) . ?
N2 C17 1.349(6) . ?
S1 C1 1.758(5) . ?
C1 C2 1.395(7) . ?
C1 C6 1.413(7) . ?
C2 C3 1.385(7) . ?
C2 H2A 0.9500 . ?
C3 C4 1.397(8) . ?
C3 H3A 0.9500 . ?
C4 C5 1.377(7) . ?
C4 H4A 0.9500 . ?
C5 C6 1.391(7) . ?
C5 H5A 0.9500 . ?
C6 H6A 0.9500 . ?
C8 C9 1.398(7) . ?
C8 H8A 0.9500 . ?
C9 C10 1.374(8) . ?
C9 H9A 0.9500 . ?
C10 C11 1.379(7) . ?
C10 H10A 0.9500 . ?
C11 C12 1.386(7) . ?
C11 H11A 0.9500 . ?
C12 C13 1.476(7) . ?
C13 C14 1.379(7) . ?
C14 C15 1.395(7) . ?
C14 H14A 0.9500 . ?
C15 C16 1.399(7) . ?
C15 C23 1.489(7) . ?
C16 C17 1.395(7) . ?
C16 H16A 0.9500 . ?
C17 C18 1.470(7) . ?
C18 C19 1.400(7) . ?
C19 C20 1.362(7) . ?
C19 H19A 0.9500 . ?
C20 C21 1.390(8) . ?
C20 H20A 0.9500 . ?
C21 C22 1.390(7) . ?
C21 H21A 0.9500 . ?
C22 H22A 0.9500 . ?
C23 C28 1.402(7) . ?
C23 C24 1.409(7) . ?
C24 C25 1.357(7) . ?
C24 H24A 0.9500 . ?
C25 C26 1.404(7) . ?
C25 H25A 0.9500 . ?
C26 C27 1.385(7) . ?
C26 C29 1.490(8) . ?
C27 C28 1.374(7) . ?
C27 H27A 0.9500 . ?
C28 H28A 0.9500 . ?
C29 O1 1.205(7) . ?
C29 O2 1.351(7) . ?
O2 C30 1.434(8) . ?
C30 H30A 0.9800 . ?
C30 H30B 0.9800 . ?
C30 H30C 0.9800 . ?
Pt2 N4 1.977(4) . ?
Pt2 C37 1.998(6) . ?
Pt2 N3 2.104(5) . ?
Pt2 S2' 2.283(13) . ?
Pt2 S2 2.312(13) . ?
N3 C52 1.359(7) . ?
N3 C48 1.362(7) . ?
N4 C47 1.341(7) . ?
N4 C43 1.354(7) . ?
C37 C38 1.392(8) . ?
C37 C42 1.438(8) . ?
S2 C31 1.776(9) . ?
C31 C32 1.3900 . ?
C31 C36 1.3900 . ?
C32 C33 1.3900 . ?
C32 H32 0.9500 . ?
C33 C34 1.3900 . ?
C33 H33 0.9500 . ?
C34 C35 1.3900 . ?
C34 H34 0.9500 . ?
C35 C36 1.3900 . ?
C35 H35 0.9500 . ?
C36 H36 0.9500 . ?
S2' C31' 1.778(9) . ?
C31' C32' 1.3900 . ?
C31' C36' 1.3900 . ?
C32' C33' 1.3900 . ?
C32' H32' 0.9500 . ?
C33' C34' 1.3900 . ?
C33' H33' 0.9500 . ?
C34' C35' 1.3900 . ?
C34' H34' 0.9500 . ?
C35' C36' 1.3900 . ?
C35' H35' 0.9500 . ?
C36' H36' 0.9500 . ?
C38 C39 1.391(10) . ?
C38 H38A 0.9500 . ?
C39 C40 1.371(10) . ?
C39 H39A 0.9500 . ?
C40 C41 1.392(9) . ?
C40 H40A 0.9500 . ?
C41 C42 1.391(8) . ?
C41 H41A 0.9500 . ?
C42 C43 1.470(7) . ?
C43 C44 1.392(7) . ?
C44 C45 1.396(7) . ?
C44 H44A 0.9500 . ?
C45 C46 1.409(7) . ?
C45 C53 1.479(7) . ?
C46 C47 1.382(7) . ?
C46 H46A 0.9500 . ?
C47 C48 1.476(7) . ?
C48 C49 1.382(8) . ?
C49 C50 1.407(8) . ?
C49 H49A 0.9500 . ?
C50 C51 1.379(10) . ?
C50 H50A 0.9500 . ?
C51 C52 1.371(9) . ?
C51 H51A 0.9500 . ?
C52 H52A 0.9500 . ?
C53 C54 1.385(9) . ?
C53 C58 1.397(8) . ?
C54 C55 1.367(10) . ?
C54 H54A 0.9500 . ?
C55 C56 1.385(11) . ?
C55 H55A 0.9500 . ?
C56 C57 1.377(10) . ?
C56 C59 1.517(10) . ?
C57 C58 1.390(8) . ?
C57 H57A 0.9500 . ?
C58 H58A 0.9500 . ?
C59 O3 1.171(10) . ?
C59 O4 1.328(9) . ?
O4 C60 1.486(8) . ?
C60 H60A 0.9800 . ?
C60 H60B 0.9800 . ?
C60 H60C 0.9800 . ?
C61 Cl1 1.752(8) . ?
C61 Cl2 1.765(8) . ?
C61 H61A 0.9900 . ?
C61 H61B 0.9900 . ?
C62 Cl4 1.750(12) . ?
C62 Cl3 1.752(11) . ?
C62 H62A 0.9900 . ?
C62 H62B 0.9900 . ?
C63 Cl6 1.742(11) . ?
C63 Cl5 1.750(11) . ?
C63 H63A 0.9900 . ?
C63 H63B 0.9900 . ?
C63' Cl5' 1.739(12) . ?
C63' Cl6' 1.746(12) . ?
C63' H63C 0.9900 . ?
C63' H63D 0.9900 . ?

loop_
_geom_torsion_atom_site_label_1
_geom_torsion_atom_site_label_2
_geom_torsion_atom_site_label_3
_geom_torsion_atom_site_label_4
_geom_torsion
_geom_torsion_site_symmetry_1
_geom_torsion_site_symmetry_2
_geom_torsion_site_symmetry_3
_geom_torsion_site_symmetry_4
_geom_torsion_publ_flag
N2 Pt1 C7 C8 -177.9(4) . . . . ?
N1 Pt1 C7 C8 -174.5(4) . . . . ?
S1 Pt1 C7 C8 1.9(4) . . . . ?
N2 Pt1 C7 C12 -0.9(3) . . . . ?
N1 Pt1 C7 C12 2.5(7) . . . . ?
S1 Pt1 C7 C12 178.9(3) . . . . ?
N2 Pt1 N1 C22 179.6(5) . . . . ?
C7 Pt1 N1 C22 176.2(4) . . . . ?
S1 Pt1 N1 C22 -0.3(5) . . . . ?
N2 Pt1 N1 C18 -2.0(3) . . . . ?
C7 Pt1 N1 C18 -5.5(7) . . . . ?
S1 Pt1 N1 C18 178.1(3) . . . . ?
C7 Pt1 N2 C13 0.1(3) . . . . ?
N1 Pt1 N2 C13 -178.7(4) . . . . ?
S1 Pt1 N2 C13 -175(4) . . . . ?
C7 Pt1 N2 C17 -178.7(4) . . . . ?
N1 Pt1 N2 C17 2.5(3) . . . . ?
S1 Pt1 N2 C17 6(4) . . . . ?
N2 Pt1 S1 C1 -131(4) . . . . ?
C7 Pt1 S1 C1 53.3(2) . . . . ?
N1 Pt1 S1 C1 -127.9(2) . . . . ?
Pt1 S1 C1 C2 -164.3(3) . . . . ?
Pt1 S1 C1 C6 18.6(4) . . . . ?
C6 C1 C2 C3 0.0(7) . . . . ?
S1 C1 C2 C3 -177.2(4) . . . . ?
C1 C2 C3 C4 -0.6(8) . . . . ?
C2 C3 C4 C5 0.1(8) . . . . ?
C3 C4 C5 C6 1.1(8) . . . . ?
C4 C5 C6 C1 -1.7(8) . . . . ?
C2 C1 C6 C5 1.1(7) . . . . ?
S1 C1 C6 C5 178.3(4) . . . . ?
C12 C7 C8 C9 0.4(7) . . . . ?
Pt1 C7 C8 C9 177.3(4) . . . . ?
C7 C8 C9 C10 0.4(8) . . . . ?
C8 C9 C10 C11 -1.0(8) . . . . ?
C9 C10 C11 C12 0.9(7) . . . . ?
C10 C11 C12 C7 -0.1(7) . . . . ?
C10 C11 C12 C13 -179.6(4) . . . . ?
C8 C7 C12 C11 -0.5(7) . . . . ?
Pt1 C7 C12 C11 -177.9(4) . . . . ?
C8 C7 C12 C13 179.0(4) . . . . ?
Pt1 C7 C12 C13 1.6(5) . . . . ?
C17 N2 C13 C14 -0.3(7) . . . . ?
Pt1 N2 C13 C14 -179.1(3) . . . . ?
C17 N2 C13 C12 179.5(4) . . . . ?
Pt1 N2 C13 C12 0.7(5) . . . . ?
C11 C12 C13 N2 178.0(4) . . . . ?
C7 C12 C13 N2 -1.5(6) . . . . ?
C11 C12 C13 C14 -2.3(8) . . . . ?
C7 C12 C13 C14 178.2(4) . . . . ?
N2 C13 C14 C15 -0.1(7) . . . . ?
C12 C13 C14 C15 -179.8(4) . . . . ?
C13 C14 C15 C16 1.5(7) . . . . ?
C13 C14 C15 C23 -179.0(4) . . . . ?
C14 C15 C16 C17 -2.4(7) . . . . ?
C23 C15 C16 C17 178.1(4) . . . . ?
C13 N2 C17 C16 -0.7(7) . . . . ?
Pt1 N2 C17 C16 178.1(3) . . . . ?
C13 N2 C17 C18 178.8(4) . . . . ?
Pt1 N2 C17 C18 -2.4(5) . . . . ?
C15 C16 C17 N2 2.1(7) . . . . ?
C15 C16 C17 C18 -177.4(5) . . . . ?
C22 N1 C18 C19 1.4(7) . . . . ?
Pt1 N1 C18 C19 -177.1(4) . . . . ?
C22 N1 C18 C17 179.9(4) . . . . ?
Pt1 N1 C18 C17 1.3(5) . . . . ?
N2 C17 C18 N1 0.6(6) . . . . ?
C16 C17 C18 N1 -179.9(5) . . . . ?
N2 C17 C18 C19 179.1(5) . . . . ?
C16 C17 C18 C19 -1.5(8) . . . . ?
N1 C18 C19 C20 -1.4(8) . . . . ?
C17 C18 C19 C20 -179.8(5) . . . . ?
C18 C19 C20 C21 0.8(9) . . . . ?
C19 C20 C21 C22 -0.1(9) . . . . ?
C18 N1 C22 C21 -0.7(8) . . . . ?
Pt1 N1 C22 C21 177.6(4) . . . . ?
C20 C21 C22 N1 0.1(9) . . . . ?
C14 C15 C23 C28 -140.5(5) . . . . ?
C16 C15 C23 C28 39.0(7) . . . . ?
C14 C15 C23 C24 39.7(7) . . . . ?
C16 C15 C23 C24 -140.8(5) . . . . ?
C28 C23 C24 C25 1.4(7) . . . . ?
C15 C23 C24 C25 -178.8(5) . . . . ?
C23 C24 C25 C26 0.7(8) . . . . ?
C24 C25 C26 C27 -1.9(8) . . . . ?
C24 C25 C26 C29 177.4(5) . . . . ?
C25 C26 C27 C28 0.8(8) . . . . ?
C29 C26 C27 C28 -178.4(5) . . . . ?
C26 C27 C28 C23 1.3(8) . . . . ?
C24 C23 C28 C27 -2.4(7) . . . . ?
C15 C23 C28 C27 177.7(5) . . . . ?
C27 C26 C29 O1 -9.0(10) . . . . ?
C25 C26 C29 O1 171.7(6) . . . . ?
C27 C26 C29 O2 169.6(5) . . . . ?
C25 C26 C29 O2 -9.6(9) . . . . ?
O1 C29 O2 C30 2.0(11) . . . . ?
C26 C29 O2 C30 -176.7(6) . . . . ?
N4 Pt2 N3 C52 178.1(5) . . . . ?
C37 Pt2 N3 C52 -178.4(6) . . . . ?
S2' Pt2 N3 C52 1.5(5) . . . . ?
S2 Pt2 N3 C52 -8.7(5) . . . . ?
N4 Pt2 N3 C48 0.1(3) . . . . ?
C37 Pt2 N3 C48 3.6(8) . . . . ?
S2' Pt2 N3 C48 -176.5(4) . . . . ?
S2 Pt2 N3 C48 173.3(4) . . . . ?
C37 Pt2 N4 C47 -178.9(4) . . . . ?
N3 Pt2 N4 C47 0.0(3) . . . . ?
S2' Pt2 N4 C47 54(5) . . . . ?
S2 Pt2 N4 C47 -62(4) . . . . ?
C37 Pt2 N4 C43 2.2(4) . . . . ?
N3 Pt2 N4 C43 -178.9(4) . . . . ?
S2' Pt2 N4 C43 -125(5) . . . . ?
S2 Pt2 N4 C43 119(4) . . . . ?
N4 Pt2 C37 C38 177.5(6) . . . . ?
N3 Pt2 C37 C38 174.1(5) . . . . ?
S2' Pt2 C37 C38 -5.9(6) . . . . ?
S2 Pt2 C37 C38 4.4(6) . . . . ?
N4 Pt2 C37 C42 -0.8(4) . . . . ?
N3 Pt2 C37 C42 -4.2(8) . . . . ?
S2' Pt2 C37 C42 175.9(4) . . . . ?
S2 Pt2 C37 C42 -173.8(4) . . . . ?
N4 Pt2 S2 C31 172(3) . . . . ?
C37 Pt2 S2 C31 -71.9(10) . . . . ?
N3 Pt2 S2 C31 111.5(9) . . . . ?
S2' Pt2 S2 C31 13(5) . . . . ?
Pt2 S2 C31 C32 -3.3(14) . . . . ?
Pt2 S2 C31 C36 -178.5(6) . . . . ?
C36 C31 C32 C33 0.0 . . . . ?
S2 C31 C32 C33 -175.0(12) . . . . ?
C31 C32 C33 C34 0.0 . . . . ?
C32 C33 C34 C35 0.0 . . . . ?
C33 C34 C35 C36 0.0 . . . . ?
C34 C35 C36 C31 0.0 . . . . ?
C32 C31 C36 C35 0.0 . . . . ?
S2 C31 C36 C35 175.3(11) . . . . ?
N4 Pt2 S2' C31' 52(6) . . . . ?
C37 Pt2 S2' C31' -74.3(10) . . . . ?
N3 Pt2 S2' C31' 105.7(9) . . . . ?
S2 Pt2 S2' C31' -171(6) . . . . ?
Pt2 S2' C31' C32' 30.8(13) . . . . ?
Pt2 S2' C31' C36' -149.7(7) . . . . ?
C36' C31' C32' C33' 0.0 . . . . ?
S2' C31' C32' C33' 179.5(12) . . . . ?
C31' C32' C33' C34' 0.0 . . . . ?
C32' C33' C34' C35' 0.0 . . . . ?
C33' C34' C35' C36' 0.0 . . . . ?
C34' C35' C36' C31' 0.0 . . . . ?
C32' C31' C36' C35' 0.0 . . . . ?
S2' C31' C36' C35' -179.5(11) . . . . ?
C42 C37 C38 C39 0.0(9) . . . . ?
Pt2 C37 C38 C39 -178.1(5) . . . . ?
C37 C38 C39 C40 -0.2(10) . . . . ?
C38 C39 C40 C41 -0.1(11) . . . . ?
C39 C40 C41 C42 0.6(10) . . . . ?
C40 C41 C42 C37 -0.7(8) . . . . ?
C40 C41 C42 C43 178.7(5) . . . . ?
C38 C37 C42 C41 0.4(8) . . . . ?
Pt2 C37 C42 C41 178.9(4) . . . . ?
C38 C37 C42 C43 -179.0(5) . . . . ?
Pt2 C37 C42 C43 -0.5(6) . . . . ?
C47 N4 C43 C44 -1.7(7) . . . . ?
Pt2 N4 C43 C44 177.2(4) . . . . ?
C47 N4 C43 C42 178.1(4) . . . . ?
Pt2 N4 C43 C42 -2.9(5) . . . . ?
C41 C42 C43 N4 -177.2(5) . . . . ?
C37 C42 C43 N4 2.2(6) . . . . ?
C41 C42 C43 C44 2.6(8) . . . . ?
C37 C42 C43 C44 -178.0(5) . . . . ?
N4 C43 C44 C45 0.0(7) . . . . ?
C42 C43 C44 C45 -179.8(5) . . . . ?
C43 C44 C45 C46 1.3(7) . . . . ?
C43 C44 C45 C53 -176.7(5) . . . . ?
C44 C45 C46 C47 -1.0(7) . . . . ?
C53 C45 C46 C47 177.0(5) . . . . ?
C43 N4 C47 C46 2.0(7) . . . . ?
Pt2 N4 C47 C46 -176.9(4) . . . . ?
C43 N4 C47 C48 178.8(4) . . . . ?
Pt2 N4 C47 C48 -0.1(5) . . . . ?
C45 C46 C47 N4 -0.6(7) . . . . ?
C45 C46 C47 C48 -176.9(5) . . . . ?
C52 N3 C48 C49 1.9(7) . . . . ?
Pt2 N3 C48 C49 -179.9(4) . . . . ?
C52 N3 C48 C47 -178.5(4) . . . . ?
Pt2 N3 C48 C47 -0.2(5) . . . . ?
N4 C47 C48 N3 0.2(6) . . . . ?
C46 C47 C48 N3 176.7(5) . . . . ?
N4 C47 C48 C49 179.9(5) . . . . ?
C46 C47 C48 C49 -3.6(8) . . . . ?
N3 C48 C49 C50 -1.2(8) . . . . ?
C47 C48 C49 C50 179.2(5) . . . . ?
C48 C49 C50 C51 0.2(9) . . . . ?
C49 C50 C51 C52 -0.1(9) . . . . ?
C48 N3 C52 C51 -1.7(8) . . . . ?
Pt2 N3 C52 C51 -179.7(4) . . . . ?
C50 C51 C52 N3 0.8(9) . . . . ?
C44 C45 C53 C54 -145.0(7) . . . . ?
C46 C45 C53 C54 37.0(9) . . . . ?
C44 C45 C53 C58 34.5(8) . . . . ?
C46 C45 C53 C58 -143.4(5) . . . . ?
C58 C53 C54 C55 -1.8(13) . . . . ?
C45 C53 C54 C55 177.7(8) . . . . ?
C53 C54 C55 C56 -0.3(15) . . . . ?
C54 C55 C56 C57 2.1(14) . . . . ?
C54 C55 C56 C59 179.7(9) . . . . ?
C55 C56 C57 C58 -1.8(11) . . . . ?
C59 C56 C57 C58 -179.2(7) . . . . ?
C56 C57 C58 C53 -0.3(9) . . . . ?
C54 C53 C58 C57 2.1(9) . . . . ?
C45 C53 C58 C57 -177.4(5) . . . . ?
C57 C56 C59 O3 170.7(10) . . . . ?
C55 C56 C59 O3 -6.7(15) . . . . ?
C57 C56 C59 O4 -6.6(11) . . . . ?
C55 C56 C59 O4 175.9(8) . . . . ?
O3 C59 O4 C60 2.4(14) . . . . ?
C56 C59 O4 C60 179.8(6) . . . . ?
